data_4128138
loop_
_publ_author_name
'Du, Shanshan'
'Yang, Jimin'
'Hu, Jingyuan'
'Chai, Zhengqi'
'Luo, Gen'
'Luo, Yi'
'Zhang, Wen-Xiong'
'Xi, Zhenfeng'

_publ_section_title
;
 Direct Functionalization of White Phosphorus to Cyclotetraphosphanes:
 Selective Formation of Four P-C Bonds.
;
_journal_issue 17
_journal_name_full 'Journal of the American Chemical Society'
_journal_page_first 6843
_journal_page_last 6847
_journal_paper_doi 10.1021/jacs.9b02628
_journal_volume 141
_journal_year 2019
_chemical_formula_moiety 'I, C14 H30 P Si2'
_chemical_formula_sum 'C14 H30 I P Si2'
_chemical_formula_weight 412.43
_space_group_crystal_system monoclinic
_space_group_IT_number 14
_space_group_name_Hall '-P 2ybc'
_space_group_name_H-M_alt 'P 1 21/c 1'
_symmetry_space_group_name_Hall '-P 2ybc'
_symmetry_space_group_name_H-M 'P 1 21/c 1'
_atom_sites_solution_hydrogens geom
_atom_sites_solution_primary direct
_atom_sites_solution_secondary difmap
_audit_creation_date 2017-09-17
_audit_creation_method
;
Olex2 1.2
(compiled 2017.08.10 svn.r3458 for OlexSys, GUI svn.r5381)
;
_cell_angle_alpha 90.00
_cell_angle_beta 104.964(2)
_cell_angle_gamma 90.00
_cell_formula_units_Z 8
_cell_length_a 14.5868(3)
_cell_length_b 15.2506(3)
_cell_length_c 19.9075(5)
_cell_measurement_reflns_used 20258
_cell_measurement_temperature 293(2)
_cell_measurement_theta_max 25.1510
_cell_measurement_theta_min 3.9150
_cell_volume 4278.39(17)
_computing_cell_refinement 'CrysAlisPro 1.171.39.28b (Rigaku OD, 2015)'
_computing_data_collection 'CrysAlisPro 1.171.39.28b (Rigaku OD, 2015)'
_computing_data_reduction 'CrysAlisPro 1.171.39.28b (Rigaku OD, 2015)'
_computing_molecular_graphics 'Olex2 (Dolomanov et al., 2009)'
_computing_publication_material 'Olex2 (Dolomanov et al., 2009)'
_computing_structure_refinement 'ShelXL (Sheldrick, 2015)'
_computing_structure_solution 'ShelXS (Sheldrick, 2008)'
_diffrn_ambient_temperature 293(2)
_diffrn_detector 'CCD plate'
_diffrn_measured_fraction_theta_full 0.997
_diffrn_measured_fraction_theta_max 0.997
_diffrn_measurement_details
;
List of Runs (angles in degrees, time in seconds):

  # Type    Start    End  Width  t~exp~   \w     \q     \k     \f   Frames
--------------------------------------------------------------------------
  1  \w    -32.00  26.00   0.50    2.00    --   -9.50 -82.00 -60.00  116
  2  \w    -30.00  28.00   0.50    2.00    --   -9.50 -82.00-180.00  116
  3  \w    -46.00 -15.00   0.50    2.00    --   -9.50 -77.00   0.00   62
  4  \w    -29.00  -3.00   0.50    2.00    --   -9.50 -82.00 -90.00   52
  5  \w    -51.00  39.00   0.50    2.00    --    9.80 -57.00-150.00  180
  6  \w    -71.00  39.00   0.50    2.00    --    9.80 -57.00 120.00  220
  7  \w    -15.00  25.00   0.50    2.00    --    9.80 -82.00 -30.00   80
  8  \w    -34.00  43.00   0.50    2.00    --    9.80 -82.00  90.00  154
  9  \w    -49.00  17.00   0.50    2.00    --    9.80 -57.00-180.00  132
;
_diffrn_measurement_device 'four-circle diffractometer'
_diffrn_measurement_device_type 'XtaLAB AFC12 (RINC): Kappa single'
_diffrn_measurement_method '\w scans'
_diffrn_orient_matrix_type 'CrysAlisPro convention (1999,Acta A55,543-557)'
_diffrn_orient_matrix_UB_11 0.0104506000
_diffrn_orient_matrix_UB_12 0.0048305000
_diffrn_orient_matrix_UB_13 -0.0326901000
_diffrn_orient_matrix_UB_21 0.0491585000
_diffrn_orient_matrix_UB_22 -0.0035433000
_diffrn_orient_matrix_UB_23 0.0164261000
_diffrn_orient_matrix_UB_31 -0.0026603000
_diffrn_orient_matrix_UB_32 -0.0461162000
_diffrn_orient_matrix_UB_33 -0.0046859000
_diffrn_radiation_monochromator graphite
_diffrn_radiation_probe x-ray
_diffrn_radiation_type MoK\a
_diffrn_radiation_wavelength 0.71073
_diffrn_reflns_av_R_equivalents 0.0274
_diffrn_reflns_av_unetI/netI 0.0178
_diffrn_reflns_limit_h_max 17
_diffrn_reflns_limit_h_min -18
_diffrn_reflns_limit_k_max 18
_diffrn_reflns_limit_k_min -18
_diffrn_reflns_limit_l_max 24
_diffrn_reflns_limit_l_min -24
_diffrn_reflns_number 58917
_diffrn_reflns_theta_full 26.02
_diffrn_reflns_theta_max 26.02
_diffrn_reflns_theta_min 3.48
_diffrn_source 'fine-focus sealed X-ray tube'
_diffrn_source_type 'Enhance (Mo) X-ray Source'
_exptl_absorpt_coefficient_mu 1.672
_exptl_absorpt_correction_T_max 1.00000
_exptl_absorpt_correction_T_min 0.70569
_exptl_absorpt_correction_type multi-scan
_exptl_absorpt_process_details
;
CrysAlisPro 1.171.39.28b (Rigaku Oxford Diffraction, 2015)
Empirical absorption correction using spherical harmonics,
 implemented in SCALE3 ABSPACK scaling algorithm.
;
_exptl_crystal_colour 'metallic yellowish yellow'
_exptl_crystal_colour_lustre metallic
_exptl_crystal_colour_modifier yellowish
_exptl_crystal_colour_primary yellow
_exptl_crystal_density_diffrn 1.281
_exptl_crystal_density_method 'not measured'
_exptl_crystal_description block
_exptl_crystal_F_000 1680
_exptl_crystal_size_max 0.1
_exptl_crystal_size_mid 0.1
_exptl_crystal_size_min 0.1
_refine_diff_density_max 1.986
_refine_diff_density_min -1.259
_refine_diff_density_rms 0.074
_refine_ls_extinction_method none
_refine_ls_goodness_of_fit_ref 1.043
_refine_ls_hydrogen_treatment constr
_refine_ls_matrix_type full
_refine_ls_number_parameters 345
_refine_ls_number_reflns 8395
_refine_ls_number_restraints 27
_refine_ls_restrained_S_all 1.068
_refine_ls_R_factor_all 0.0627
_refine_ls_R_factor_gt 0.0490
_refine_ls_shift/su_max 0.001
_refine_ls_shift/su_mean 0.000
_refine_ls_structure_factor_coef Fsqd
_refine_ls_weighting_details 'calc w=1/[\s^2^(Fo^2^)+(0.0600P)^2^+5.8557P] where P=(Fo^2^+2Fc^2^)/3'
_refine_ls_weighting_scheme calc
_refine_ls_wR_factor_gt 0.1248
_refine_ls_wR_factor_ref 0.1338
_reflns_number_gt 6597
_reflns_number_total 8395
_reflns_threshold_expression >2sigma(I)
_cod_data_source_file ja9b02628_si_002.cif
_cod_data_source_block 7
_cod_original_cell_volume 4278.39(16)
_cod_database_code 4128138
_chemical_oxdiff_formula 'C1 H1 Si1 P1 O1 I1'
_reflns_odcompleteness_completeness 99.69
_reflns_odcompleteness_iscentric 1
_reflns_odcompleteness_theta 27.42
_olex2_refinement_description
;
1. Fixed Uiso
 At 1.5 times of:
  All C(H,H,H) groups
2. Rigid bond restraints
 Si3, C20
 with sigma for 1-2 distances of 0.001 and sigma for 1-3 distances of 0.001
 Si3, C19
 with sigma for 1-2 distances of 0.001 and sigma for 1-3 distances of 0.001
 Si3, C21
 with sigma for 1-2 distances of 0.001 and sigma for 1-3 distances of 0.001
3. Uiso/Uaniso restraints and constraints
Uanis(C21) \\sim Ueq, Uanis(C20) \\sim Ueq, Uanis(C19) \\sim Ueq, Uanis(C23)
\\sim Ueq: with sigma of 0.005 and sigma for terminal atoms of 0.01
4.a Idealised Me refined as rotating group:
 C5(H5A,H5B,H5C), C6(H6A,H6B,H6C), C7(H7A,H7B,H7C), C8(H8A,H8B,H8C), C9(H9A,
 H9B,H9C), C10(H10A,H10B,H10C), C11(H11A,H11B,H11C), C12(H12A,H12B,H12C),
 C13(H13A,H13B,H13C), C14(H14A,H14B,H14C), C19(H19A,H19B,H19C), C20(H20A,H20B,
 H20C), C21(H21A,H21B,H21C), C22(H22A,H22B,H22C), C23(H23A,H23B,H23C), C24(H24A,
 H24B,H24C), C25(H25A,H25B,H25C), C26(H26A,H26B,H26C), C27(H27A,H27B,H27C),
 C28(H28A,H28B,H28C)
;
_olex2_submission_special_instructions 'No special instructions were received'
_oxdiff_exptl_absorpt_empirical_details
;
Empirical correction (ABSPACK) includes:
- Absorption correction using spherical harmonics
- Frame scaling
;
_oxdiff_exptl_absorpt_empirical_full_max 1.390
_oxdiff_exptl_absorpt_empirical_full_min 0.690

loop_
_space_group_symop_id
_space_group_symop_operation_xyz
1 'x, y, z'
2 '-x, y+1/2, -z+1/2'
3 '-x, -y, -z'
4 'x, -y-1/2, z-1/2'

loop_
_atom_site_label
_atom_site_type_symbol
_atom_site_fract_x
_atom_site_fract_y
_atom_site_fract_z
_atom_site_U_iso_or_equiv
_atom_site_adp_type
_atom_site_occupancy
_atom_site_calc_flag
_atom_site_refinement_flags_posn
_atom_site_refinement_flags_adp
I1 I 0.00625(3) 0.54569(2) 0.291197(19) 0.08133(14) Uani 1 d . .
I2 I -0.46296(3) -0.31132(3) 0.29132(2) 0.09743(16) Uani 1 d . .
P1 P -0.23201(7) 0.38224(7) 0.32323(5) 0.0501(2) Uani 1 d . .
Si1 Si -0.29141(10) 0.38563(9) 0.15238(6) 0.0692(3) Uani 1 d . .
Si2 Si -0.08736(10) 0.33152(9) 0.47310(6) 0.0642(3) Uani 1 d . .
C1 C -0.2116(3) 0.3617(3) 0.24043(18) 0.0519(9) Uani 1 d . .
C2 C -0.1241(3) 0.3267(3) 0.2548(2) 0.0535(9) Uani 1 d . .
C3 C -0.0759(3) 0.3122(3) 0.3304(2) 0.0535(9) Uani 1 d . .
C4 C -0.1245(3) 0.3388(2) 0.37552(18) 0.0482(8) Uani 1 d . .
C5 C -0.4040(4) 0.4362(5) 0.1610(3) 0.0998(19) Uani 1 d . .
H5A H -0.4394 0.3938 0.1797 0.150 Uiso 1 calc GR .
H5B H -0.4408 0.4550 0.1162 0.150 Uiso 1 calc GR .
H5C H -0.3897 0.4857 0.1917 0.150 Uiso 1 calc GR .
C6 C -0.3191(5) 0.2795(4) 0.1055(3) 0.107(2) Uani 1 d . .
H6A H -0.2617 0.2466 0.1105 0.161 Uiso 1 calc GR .
H6B H -0.3474 0.2905 0.0571 0.161 Uiso 1 calc GR .
H6C H -0.3625 0.2468 0.1247 0.161 Uiso 1 calc GR .
C7 C -0.2289(5) 0.4623(4) 0.1065(3) 0.0974(19) Uani 1 d . .
H7A H -0.1976 0.5069 0.1382 0.146 Uiso 1 calc GR .
H7B H -0.2741 0.4891 0.0683 0.146 Uiso 1 calc GR .
H7C H -0.1829 0.4305 0.0894 0.146 Uiso 1 calc GR .
C8 C -0.1732(4) 0.3917(4) 0.5105(3) 0.0911(17) Uani 1 d . .
H8A H -0.1751 0.4521 0.4969 0.137 Uiso 1 calc GR .
H8B H -0.1538 0.3877 0.5603 0.137 Uiso 1 calc GR .
H8C H -0.2351 0.3663 0.4938 0.137 Uiso 1 calc GR .
C9 C -0.0865(6) 0.2141(4) 0.4985(3) 0.119(3) Uani 1 d . .
H9A H -0.1488 0.1897 0.4807 0.178 Uiso 1 calc GR .
H9B H -0.0685 0.2094 0.5483 0.178 Uiso 1 calc GR .
H9C H -0.0420 0.1826 0.4796 0.178 Uiso 1 calc GR .
C10 C 0.0328(4) 0.3794(5) 0.5070(3) 0.106(2) Uani 1 d . .
H10A H 0.0798 0.3364 0.5046 0.159 Uiso 1 calc GR .
H10B H 0.0409 0.3970 0.5545 0.159 Uiso 1 calc GR .
H10C H 0.0396 0.4295 0.4796 0.159 Uiso 1 calc GR .
C11 C -0.0716(4) 0.3034(3) 0.2020(2) 0.0754(13) Uani 1 d . .
H11A H -0.0157 0.3390 0.2090 0.113 Uiso 1 calc GR .
H11B H -0.1117 0.3135 0.1562 0.113 Uiso 1 calc GR .
H11C H -0.0538 0.2427 0.2068 0.113 Uiso 1 calc GR .
C12 C 0.0206(3) 0.2706(4) 0.3491(3) 0.0795(14) Uani 1 d . .
H12A H 0.0659 0.3103 0.3384 0.119 Uiso 1 calc GR .
H12B H 0.0191 0.2175 0.3229 0.119 Uiso 1 calc GR .
H12C H 0.0385 0.2574 0.3979 0.119 Uiso 1 calc GR .
C13 C -0.2451(4) 0.4969(3) 0.3373(3) 0.0731(13) Uani 1 d . .
H13A H -0.2459 0.5066 0.3848 0.110 Uiso 1 calc GR .
H13B H -0.3036 0.5174 0.3070 0.110 Uiso 1 calc GR .
H13C H -0.1930 0.5283 0.3275 0.110 Uiso 1 calc GR .
C14 C -0.3332(3) 0.3254(4) 0.3369(3) 0.0795(14) Uani 1 d . .
H14A H -0.3213 0.2634 0.3385 0.119 Uiso 1 calc GR .
H14B H -0.3877 0.3383 0.2994 0.119 Uiso 1 calc GR .
H14C H -0.3446 0.3441 0.3800 0.119 Uiso 1 calc GR .
P2 P -0.32032(8) -0.07025(7) 0.18750(6) 0.0563(3) Uani 1 d . .
Si3 Si -0.37436(12) -0.20503(12) 0.05559(8) 0.0886(5) Uani 1 d . U
Si4 Si -0.21655(12) -0.01675(11) 0.34650(8) 0.0858(4) Uani 1 d . .
C15 C -0.3159(3) -0.1733(3) 0.1482(2) 0.0597(10) Uani 1 d . .
C16 C -0.2645(3) -0.2248(3) 0.1997(2) 0.0573(10) Uani 1 d . .
C17 C -0.2277(3) -0.1814(3) 0.2690(2) 0.0564(9) Uani 1 d . .
C18 C -0.2456(3) -0.0951(3) 0.2713(2) 0.0576(10) Uani 1 d . .
C19 C -0.4608(6) -0.1214(5) 0.0131(4) 0.146(3) Uani 1 d . U
H19A H -0.5061 -0.1123 0.0398 0.219 Uiso 1 calc GR .
H19B H -0.4931 -0.1409 -0.0328 0.219 Uiso 1 calc GR .
H19C H -0.4283 -0.0674 0.0100 0.219 Uiso 1 calc GR .
C20 C -0.4453(7) -0.3064(6) 0.0542(5) 0.173(4) Uani 1 d . U
H20A H -0.4048 -0.3525 0.0779 0.260 Uiso 1 calc GR .
H20B H -0.4731 -0.3235 0.0069 0.260 Uiso 1 calc GR .
H20C H -0.4946 -0.2956 0.0771 0.260 Uiso 1 calc GR .
C21 C -0.2832(7) -0.2245(8) 0.0087(5) 0.173(4) Uani 1 d . U
H21A H -0.2519 -0.1703 0.0042 0.259 Uiso 1 calc GR .
H21B H -0.3125 -0.2474 -0.0367 0.259 Uiso 1 calc GR .
H21C H -0.2377 -0.2659 0.0340 0.259 Uiso 1 calc GR .
C22 C -0.2315(5) 0.0979(4) 0.3123(4) 0.125(3) Uani 1 d . .
H22A H -0.1942 0.1058 0.2794 0.187 Uiso 1 calc GR .
H22B H -0.2108 0.1384 0.3501 0.187 Uiso 1 calc GR .
H22C H -0.2971 0.1083 0.2898 0.187 Uiso 1 calc GR .
C23 C -0.2995(8) -0.0402(7) 0.3998(5) 0.167(4) Uani 1 d . U
H23A H -0.3632 -0.0413 0.3707 0.250 Uiso 1 calc GR .
H23B H -0.2941 0.0045 0.4346 0.250 Uiso 1 calc GR .
H23C H -0.2844 -0.0962 0.4221 0.250 Uiso 1 calc GR .
C24 C -0.0898(5) -0.0259(5) 0.3949(4) 0.128(3) Uani 1 d . .
H24A H -0.0796 -0.0806 0.4197 0.192 Uiso 1 calc GR .
H24B H -0.0734 0.0217 0.4273 0.192 Uiso 1 calc GR .
H24C H -0.0508 -0.0238 0.3628 0.192 Uiso 1 calc GR .
C25 C -0.2453(4) -0.3200(3) 0.1928(3) 0.0800(14) Uani 1 d . .
H25A H -0.1807 -0.3326 0.2169 0.120 Uiso 1 calc GR .
H25B H -0.2555 -0.3346 0.1445 0.120 Uiso 1 calc GR .
H25C H -0.2872 -0.3540 0.2126 0.120 Uiso 1 calc GR .
C26 C -0.1784(4) -0.2364(3) 0.3301(2) 0.0763(13) Uani 1 d . .
H26A H -0.1514 -0.1990 0.3689 0.114 Uiso 1 calc GR .
H26B H -0.1290 -0.2698 0.3183 0.114 Uiso 1 calc GR .
H26C H -0.2233 -0.2755 0.3420 0.114 Uiso 1 calc GR .
C27 C -0.2842(4) 0.0193(4) 0.1432(3) 0.0968(19) Uani 1 d . .
H27A H -0.2968 0.0733 0.1638 0.145 Uiso 1 calc GR .
H27B H -0.3188 0.0180 0.0951 0.145 Uiso 1 calc GR .
H27C H -0.2175 0.0147 0.1467 0.145 Uiso 1 calc GR .
C28 C -0.4382(4) -0.0495(4) 0.1955(3) 0.0866(16) Uani 1 d . .
H28A H -0.4586 -0.0977 0.2191 0.130 Uiso 1 calc GR .
H28B H -0.4806 -0.0431 0.1501 0.130 Uiso 1 calc GR .
H28C H -0.4384 0.0034 0.2216 0.130 Uiso 1 calc GR .

loop_
_atom_site_aniso_label
_atom_site_aniso_U_11
_atom_site_aniso_U_22
_atom_site_aniso_U_33
_atom_site_aniso_U_23
_atom_site_aniso_U_13
_atom_site_aniso_U_12
I1 0.0764(2) 0.0737(2) 0.0890(3) -0.00138(16) 0.01247(17) -0.00706(16)
I2 0.0743(2) 0.0871(3) 0.1258(4) 0.0165(2) 0.0166(2) 0.00157(18)
P1 0.0503(5) 0.0528(5) 0.0474(5) -0.0009(4) 0.0129(4) 0.0074(4)
Si1 0.0827(9) 0.0689(8) 0.0478(6) -0.0007(5) 0.0020(6) 0.0163(6)
Si2 0.0747(8) 0.0702(7) 0.0442(6) -0.0017(5) 0.0091(5) 0.0015(6)
C1 0.061(2) 0.051(2) 0.0418(18) -0.0009(16) 0.0108(17) 0.0067(18)
C2 0.062(2) 0.049(2) 0.051(2) -0.0007(16) 0.0175(18) 0.0056(18)
C3 0.055(2) 0.049(2) 0.054(2) 0.0013(17) 0.0101(18) 0.0050(17)
C4 0.050(2) 0.051(2) 0.0434(18) 0.0021(16) 0.0098(16) 0.0022(16)
C5 0.088(4) 0.119(5) 0.080(3) 0.007(3) -0.002(3) 0.033(4)
C6 0.124(5) 0.098(4) 0.081(4) -0.030(3) -0.007(3) 0.004(4)
C7 0.142(6) 0.085(4) 0.068(3) 0.022(3) 0.031(3) 0.027(4)
C8 0.096(4) 0.121(5) 0.060(3) -0.016(3) 0.026(3) 0.000(3)
C9 0.194(8) 0.088(4) 0.070(3) 0.025(3) 0.029(4) 0.016(5)
C10 0.079(4) 0.140(6) 0.087(4) -0.038(4) -0.001(3) -0.001(4)
C11 0.092(3) 0.082(3) 0.060(3) -0.002(2) 0.032(2) 0.023(3)
C12 0.065(3) 0.097(4) 0.073(3) -0.001(3) 0.011(2) 0.031(3)
C13 0.090(3) 0.056(3) 0.072(3) -0.004(2) 0.018(2) 0.021(2)
C14 0.055(3) 0.099(4) 0.087(3) 0.003(3) 0.022(2) -0.002(3)
P2 0.0540(6) 0.0470(5) 0.0630(6) 0.0058(5) 0.0064(5) -0.0016(4)
Si3 0.0837(10) 0.0972(11) 0.0690(8) -0.0166(8) -0.0088(7) 0.0138(8)
Si4 0.0970(11) 0.0795(9) 0.0719(9) -0.0210(7) 0.0055(8) -0.0018(8)
C15 0.057(2) 0.055(2) 0.062(2) -0.0013(19) 0.0067(19) 0.0026(19)
C16 0.057(2) 0.051(2) 0.063(2) 0.0008(19) 0.0144(19) -0.0017(18)
C17 0.050(2) 0.057(2) 0.060(2) 0.0084(18) 0.0114(18) -0.0037(18)
C18 0.058(2) 0.056(2) 0.055(2) 0.0041(18) 0.0079(18) -0.0067(18)
C19 0.165(6) 0.120(5) 0.113(5) -0.006(4) -0.039(4) 0.047(4)
C20 0.164(7) 0.132(5) 0.174(7) -0.011(5) -0.048(5) -0.045(4)
C21 0.156(6) 0.254(9) 0.116(5) -0.041(6) 0.050(4) 0.028(6)
C22 0.132(6) 0.072(4) 0.139(6) -0.036(4) -0.022(5) 0.014(4)
C23 0.192(7) 0.202(8) 0.125(6) -0.046(5) 0.075(6) -0.024(6)
C24 0.126(6) 0.102(5) 0.117(5) -0.033(4) -0.040(4) 0.008(4)
C25 0.088(4) 0.054(3) 0.089(3) -0.004(2) 0.006(3) 0.009(2)
C26 0.085(3) 0.069(3) 0.068(3) 0.016(2) 0.005(2) -0.001(2)
C27 0.095(4) 0.083(4) 0.100(4) 0.037(3) 0.001(3) -0.021(3)
C28 0.060(3) 0.086(4) 0.110(4) -0.016(3) 0.016(3) 0.009(3)

loop_
_atom_type_symbol
_atom_type_description
_atom_type_scat_dispersion_real
_atom_type_scat_dispersion_imag
_atom_type_scat_source
C C 0.0033 0.0016 'International Tables Vol C Tables 4.2.6.8 and 6.1.1.4'
H H 0.0000 0.0000 'International Tables Vol C Tables 4.2.6.8 and 6.1.1.4'
I I -0.4742 1.8119 'International Tables Vol C Tables 4.2.6.8 and 6.1.1.4'
P P 0.1023 0.0942 'International Tables Vol C Tables 4.2.6.8 and 6.1.1.4'
Si Si 0.0817 0.0704 'International Tables Vol C Tables 4.2.6.8 and 6.1.1.4'

loop_
_geom_angle_atom_site_label_1
_geom_angle_atom_site_label_2
_geom_angle_atom_site_label_3
_geom_angle
C1 P1 C13 111.6(2)
C1 P1 C14 113.4(2)
C4 P1 C1 98.30(18)
C4 P1 C13 112.8(2)
C4 P1 C14 111.6(2)
C13 P1 C14 108.9(3)
C5 Si1 C1 110.1(2)
C6 Si1 C1 107.6(2)
C6 Si1 C5 108.9(3)
C6 Si1 C7 111.8(3)
C7 Si1 C1 108.5(2)
C7 Si1 C5 109.9(3)
C8 Si2 C4 110.0(2)
C8 Si2 C9 108.9(3)
C8 Si2 C10 109.3(3)
C9 Si2 C4 108.5(2)
C10 Si2 C4 110.3(2)
C10 Si2 C9 109.9(4)
P1 C1 Si1 128.4(2)
C2 C1 P1 104.5(3)
C2 C1 Si1 127.1(3)
C1 C2 C3 116.3(3)
C1 C2 C11 125.2(4)
C11 C2 C3 118.5(4)
C4 C3 C2 115.8(3)
C4 C3 C12 125.8(4)
C12 C3 C2 118.4(4)
P1 C4 Si2 127.2(2)
C3 C4 P1 105.0(3)
C3 C4 Si2 127.8(3)
C15 P2 C18 98.1(2)
C15 P2 C27 114.5(3)
C15 P2 C28 110.0(2)
C18 P2 C28 108.9(3)
C27 P2 C18 116.1(2)
C27 P2 C28 108.8(3)
C19 Si3 C15 110.9(3)
C19 Si3 C20 104.9(4)
C20 Si3 C15 109.8(3)
C21 Si3 C15 109.6(3)
C21 Si3 C19 112.2(5)
C21 Si3 C20 109.4(6)
C22 Si4 C18 108.9(3)
C23 Si4 C18 106.9(3)
C23 Si4 C22 111.1(5)
C23 Si4 C24 113.6(5)
C24 Si4 C18 110.8(3)
C24 Si4 C22 105.5(3)
P2 C15 Si3 127.1(2)
C16 C15 P2 104.9(3)
C16 C15 Si3 127.9(3)
C15 C16 C17 115.9(4)
C15 C16 C25 125.2(4)
C25 C16 C17 118.9(4)
C18 C17 C16 115.9(4)
C18 C17 C26 125.2(4)
C26 C17 C16 118.8(4)
P2 C18 Si4 124.6(2)
C17 C18 P2 104.7(3)
C17 C18 Si4 130.1(3)

loop_
_geom_bond_atom_site_label_1
_geom_bond_atom_site_label_2
_geom_bond_distance
P1 C1 1.777(4)
P1 C4 1.771(4)
P1 C13 1.789(4)
P1 C14 1.791(5)
Si1 C1 1.873(4)
Si1 C5 1.861(6)
Si1 C6 1.860(6)
Si1 C7 1.860(6)
Si2 C4 1.880(4)
Si2 C8 1.857(6)
Si2 C9 1.860(6)
Si2 C10 1.857(6)
C1 C2 1.345(6)
C2 C3 1.504(5)
C2 C11 1.493(6)
C3 C4 1.343(5)
C3 C12 1.501(6)
P2 C15 1.765(4)
P2 C18 1.782(4)
P2 C27 1.778(5)
P2 C28 1.795(5)
Si3 C15 1.884(4)
Si3 C19 1.839(7)
Si3 C20 1.856(9)
Si3 C21 1.836(8)
Si4 C18 1.877(4)
Si4 C22 1.868(7)
Si4 C23 1.839(9)
Si4 C24 1.856(7)
C15 C16 1.353(6)
C16 C17 1.499(6)
C16 C25 1.491(6)
C17 C18 1.344(6)
C17 C26 1.499(6)
